data_2017196
loop_
_publ_author_name
'Janczak, Jan'
'Perp\'etuo, Genivaldo Julio'

_publ_section_title
;
 Hydrogen-bonded network in the trichloroacetate salts of
 2-amino-5-chloropyridinium and 2-methyl-5-nitroanilinium monohydrate
;
_journal_coeditor_code SK3318
_journal_issue 7
_journal_name_full 'Acta Crystallographica Section C'
_journal_page_first o339
_journal_page_last o341
_journal_paper_doi 10.1107/S0108270109021490
_journal_volume 65
_journal_year 2009
_chemical_formula_iupac 'C7 H9 N2 O2 +, C2 Cl3 O2 -, H2 O'
_chemical_formula_moiety 'C7 H9 N2 O2 +, C2 Cl3 O2 -, H2 O'
_chemical_formula_sum 'C9 H11 Cl3 N2 O5'
_chemical_formula_weight 333.55
_chemical_name_systematic
;
2-methyl-5-nitroanilinium trichloroacetate monohydrate
;
_space_group_IT_number 2
_symmetry_cell_setting triclinic
_symmetry_space_group_name_Hall '-P 1'
_symmetry_space_group_name_H-M 'P -1'
_atom_sites_solution_hydrogens geom
_atom_sites_solution_primary direct
_atom_sites_solution_secondary difmap
_audit_creation_method SHELXL-97
_cell_angle_alpha 103.740(10)
_cell_angle_beta 92.290(10)
_cell_angle_gamma 94.770(10)
_cell_formula_units_Z 2
_cell_length_a 6.9810(14)
_cell_length_b 8.3611(17)
_cell_length_c 12.229(2)
_cell_measurement_reflns_used 2229
_cell_measurement_temperature 295(2)
_cell_measurement_theta_max 28.0
_cell_measurement_theta_min 3.31
_cell_volume 689.6(2)
_computing_cell_refinement
;
CrysAlis RED (Oxford Diffraction Poland, 2008)
;
_computing_data_collection
;
CrysAlis CCD (Oxford Diffraction Poland, 2008)
;
_computing_data_reduction
;
CrysAlis RED (Oxford Diffraction Poland, 2008)
;
_computing_molecular_graphics
;
Diamond (Brandenburg & Putz, 2006)
;
_computing_publication_material 'SHELXL97 (Sheldrick, 2008)'
_computing_structure_refinement 'SHELXL97 (Sheldrick, 2008)'
_computing_structure_solution 'SHELXS97 (Sheldrick, 2008)'
_diffrn_ambient_temperature 295(2)
_diffrn_detector_area_resol_mean '1024x1024 with blocks 2x2'
_diffrn_measured_fraction_theta_full 0.993
_diffrn_measured_fraction_theta_max 0.993
_diffrn_measurement_device_type 'KUMA KM-4 diffractometer with CCD area detector'
_diffrn_measurement_method \w-scan
_diffrn_radiation_monochromator graphite
_diffrn_radiation_source 'fine-focus sealed tube'
_diffrn_radiation_type MoK\a
_diffrn_radiation_wavelength 0.71073
_diffrn_reflns_av_R_equivalents 0.0202
_diffrn_reflns_av_sigmaI/netI 0.0274
_diffrn_reflns_limit_h_max 6
_diffrn_reflns_limit_h_min -9
_diffrn_reflns_limit_k_max 11
_diffrn_reflns_limit_k_min -10
_diffrn_reflns_limit_l_max 16
_diffrn_reflns_limit_l_min -15
_diffrn_reflns_number 7531
_diffrn_reflns_theta_full 28.00
_diffrn_reflns_theta_max 28.00
_diffrn_reflns_theta_min 3.31
_exptl_absorpt_coefficient_mu 0.680
_exptl_absorpt_correction_T_max 0.9081
_exptl_absorpt_correction_T_min 0.8106
_exptl_absorpt_correction_type numerical
_exptl_absorpt_process_details
;
(CrysAlis RED; Oxford Diffraction Poland, 2008)
;
_exptl_crystal_colour colourless
_exptl_crystal_density_diffrn 1.606
_exptl_crystal_density_meas 1.60
_exptl_crystal_density_method flotation
_exptl_crystal_description paralellepiped
_exptl_crystal_F_000 340
_exptl_crystal_size_max 0.34
_exptl_crystal_size_mid 0.30
_exptl_crystal_size_min 0.16
_refine_diff_density_max 0.417
_refine_diff_density_min -0.456
_refine_ls_extinction_coef 0.368(12)
_refine_ls_extinction_expression Fc^*^=kFc[1+0.001xFc^2^\l^3^/sin(2\q)]^-1/4^
_refine_ls_extinction_method SHELXL97
_refine_ls_goodness_of_fit_ref 1.008
_refine_ls_hydrogen_treatment mixed
_refine_ls_matrix_type full
_refine_ls_number_parameters 189
_refine_ls_number_reflns 3305
_refine_ls_number_restraints 2
_refine_ls_restrained_S_all 1.007
_refine_ls_R_factor_all 0.0764
_refine_ls_R_factor_gt 0.0576
_refine_ls_shift/su_max 0.000
_refine_ls_shift/su_mean 0.000
_refine_ls_structure_factor_coef Fsqd
_refine_ls_weighting_details 'calc w=1/[\s^2^(Fo^2^)+(0.0360P)^2^+1.1800P] where P=(Fo^2^+2Fc^2^)/3'
_refine_ls_weighting_scheme calc
_refine_ls_wR_factor_gt 0.1186
_refine_ls_wR_factor_ref 0.1313
_reflns_number_gt 2306
_reflns_number_total 3305
_reflns_threshold_expression I>2\s(I)
_cod_data_source_file sk3318.cif
_cod_data_source_block II
_cod_database_code 2017196
_cod_database_fobs_code 2017196

loop_
_symmetry_equiv_pos_as_xyz
'x, y, z'
'-x, -y, -z'

loop_
_atom_site_type_symbol
_atom_site_label
_atom_site_fract_x
_atom_site_fract_y
_atom_site_fract_z
_atom_site_U_iso_or_equiv
_atom_site_adp_type
_atom_site_calc_flag
_atom_site_refinement_flags
_atom_site_occupancy
_atom_site_disorder_assembly
_atom_site_disorder_group
Cl Cl1 0.09763(12) 0.49673(11) 0.72041(7) 0.0545(3) Uani d . 1 . .
Cl Cl2 -0.14642(12) 0.67926(12) 0.61423(8) 0.0597(3) Uani d . 1 . .
Cl Cl3 0.13394(16) 0.85225(13) 0.79153(8) 0.0725(3) Uani d . 1 . .
C C8 0.0874(4) 0.6815(4) 0.6751(3) 0.0443(7) Uani d . 1 . .
C C9 0.2460(4) 0.6981(3) 0.5892(2) 0.0409(6) Uani d . 1 . .
O O1 0.2077(3) 0.7828(3) 0.52093(19) 0.0516(6) Uani d . 1 . .
O O2 0.3938(3) 0.6314(3) 0.59792(19) 0.0507(5) Uani d . 1 . .
C C1 0.5921(4) 0.3670(4) 0.7533(2) 0.0411(6) Uani d . 1 . .
C C2 0.6526(5) 0.2370(4) 0.7937(3) 0.0496(7) Uani d . 1 . .
C C3 0.7331(5) 0.2737(5) 0.9034(3) 0.0600(9) Uani d . 1 . .
H H3 0.7725 0.1884 0.9332 0.072 Uiso calc R 1 . .
C C4 0.7561(5) 0.4325(5) 0.9692(3) 0.0625(10) Uani d . 1 . .
H H4 0.8114 0.4554 1.0423 0.075 Uiso calc R 1 . .
C C5 0.6957(5) 0.5566(4) 0.9244(3) 0.0523(8) Uani d . 1 . .
C C6 0.6115(4) 0.5270(4) 0.8161(3) 0.0455(7) Uani d . 1 . .
H H6 0.5699 0.6124 0.7872 0.055 Uiso calc R 1 . .
N N1 0.5078(4) 0.3350(4) 0.6382(2) 0.0452(6) Uani d . 1 . .
H H11 0.471(6) 0.428(5) 0.625(3) 0.068 Uiso d . 1 . .
H H12 0.406(6) 0.260(5) 0.629(3) 0.068 Uiso d . 1 . .
H H13 0.595(6) 0.296(5) 0.590(4) 0.068 Uiso d . 1 . .
C C7 0.6315(6) 0.0630(5) 0.7225(4) 0.0721(11) Uani d . 1 . .
H H71 0.4974 0.0275 0.7036 0.108 Uiso calc R 1 . .
H H72 0.6860 -0.0084 0.7637 0.108 Uiso calc R 1 . .
H H73 0.6975 0.0587 0.6546 0.108 Uiso calc R 1 . .
N N2 0.7213(5) 0.7267(5) 0.9930(3) 0.0680(9) Uani d . 1 . .
O O3 0.6749(6) 0.8364(4) 0.9505(3) 0.0991(11) Uani d . 1 . .
O O4 0.7880(5) 0.7511(4) 1.0915(3) 0.0983(11) Uani d . 1 . .
O O5 0.1684(4) 0.1276(3) 0.5972(3) 0.0748(8) Uani d D 1 . .
H H51 0.062(5) 0.156(5) 0.562(4) 0.112 Uiso d D 1 . .
H H52 0.158(7) 0.0142(13) 0.576(4) 0.112 Uiso d D 1 . .

loop_
_atom_site_aniso_label
_atom_site_aniso_U_11
_atom_site_aniso_U_22
_atom_site_aniso_U_33
_atom_site_aniso_U_12
_atom_site_aniso_U_13
_atom_site_aniso_U_23
Cl1 0.0525(5) 0.0609(5) 0.0601(5) 0.0046(4) 0.0063(4) 0.0342(4)
Cl2 0.0452(4) 0.0767(6) 0.0653(6) 0.0053(4) -0.0033(4) 0.0344(5)
Cl3 0.0869(7) 0.0688(6) 0.0479(5) -0.0117(5) 0.0117(4) -0.0080(4)
C8 0.0428(15) 0.0491(16) 0.0424(16) 0.0020(12) -0.0025(12) 0.0156(13)
C9 0.0473(16) 0.0383(14) 0.0348(14) -0.0072(12) -0.0046(12) 0.0093(11)
O1 0.0624(14) 0.0485(12) 0.0517(13) 0.0043(10) 0.0074(10) 0.0272(10)
O2 0.0463(12) 0.0578(13) 0.0528(13) 0.0013(10) 0.0032(10) 0.0240(11)
C1 0.0376(14) 0.0490(16) 0.0394(15) -0.0009(12) 0.0046(11) 0.0171(12)
C2 0.0447(16) 0.0583(19) 0.0511(18) 0.0012(14) 0.0004(13) 0.0254(15)
C3 0.058(2) 0.072(2) 0.058(2) 0.0040(17) -0.0054(16) 0.0353(19)
C4 0.0459(18) 0.096(3) 0.0493(19) 0.0014(18) -0.0048(15) 0.029(2)
C5 0.0452(17) 0.064(2) 0.0449(17) -0.0050(14) 0.0029(13) 0.0108(15)
C6 0.0417(15) 0.0523(17) 0.0447(16) -0.0006(13) 0.0068(12) 0.0170(13)
N1 0.0500(15) 0.0469(15) 0.0414(14) 0.0005(12) 0.0049(11) 0.0171(12)
C7 0.081(3) 0.059(2) 0.083(3) 0.0110(19) 0.002(2) 0.030(2)
N2 0.0630(19) 0.073(2) 0.0567(19) -0.0048(16) 0.0093(15) -0.0035(16)
O3 0.142(3) 0.0557(18) 0.089(2) -0.0053(19) 0.005(2) 0.0024(16)
O4 0.097(2) 0.111(3) 0.0638(19) 0.0080(19) -0.0163(17) -0.0201(18)
O5 0.0735(18) 0.0490(14) 0.099(2) -0.0083(12) -0.0243(16) 0.0224(14)

loop_
_atom_type_symbol
_atom_type_description
_atom_type_scat_dispersion_real
_atom_type_scat_dispersion_imag
_atom_type_scat_source
C C 0.0033 0.0016 'International Tables Vol C Tables 4.2.6.8 and 6.1.1.4'
H H 0.0000 0.0000 'International Tables Vol C Tables 4.2.6.8 and 6.1.1.4'
N N 0.0061 0.0033 'International Tables Vol C Tables 4.2.6.8 and 6.1.1.4'
O O 0.0106 0.0060 'International Tables Vol C Tables 4.2.6.8 and 6.1.1.4'
Cl Cl 0.1484 0.1585 'International Tables Vol C Tables 4.2.6.8 and 6.1.1.4'

loop_
_geom_angle_atom_site_label_1
_geom_angle_atom_site_label_2
_geom_angle_atom_site_label_3
_geom_angle_site_symmetry_1
_geom_angle_site_symmetry_3
_geom_angle
_geom_angle_publ_flag
C9 C8 Cl3 . . 107.0(2) ?
C9 C8 Cl2 . . 111.6(2) ?
Cl3 C8 Cl2 . . 110.00(17) ?
C9 C8 Cl1 . . 111.1(2) ?
Cl3 C8 Cl1 . . 109.49(16) ?
Cl2 C8 Cl1 . . 107.61(16) ?
O2 C9 O1 . . 127.2(3) ?
O2 C9 C8 . . 117.4(2) ?
O1 C9 C8 . . 115.4(3) ?
C6 C1 C2 . . 122.8(3) ?
C6 C1 N1 . . 117.7(3) ?
C2 C1 N1 . . 119.5(3) ?
C1 C2 C3 . . 117.3(3) ?
C1 C2 C7 . . 121.6(3) ?
C3 C2 C7 . . 121.0(3) ?
C4 C3 C2 . . 121.8(3) ?
C4 C3 H3 . . 119.1 ?
C2 C3 H3 . . 119.1 ?
C5 C4 C3 . . 118.4(3) ?
C5 C4 H4 . . 120.8 ?
C3 C4 H4 . . 120.8 ?
C4 C5 C6 . . 122.4(3) ?
C4 C5 N2 . . 119.0(3) ?
C6 C5 N2 . . 118.6(3) ?
C1 C6 C5 . . 117.3(3) ?
C1 C6 H6 . . 121.4 ?
C5 C6 H6 . . 121.4 ?
C1 N1 H11 . . 110(2) ?
C1 N1 H12 . . 110(2) ?
H11 N1 H12 . . 110(4) ?
C1 N1 H13 . . 110(3) ?
H11 N1 H13 . . 110(4) ?
H12 N1 H13 . . 109(4) ?
C2 C7 H71 . . 109.5 ?
C2 C7 H72 . . 109.5 ?
H71 C7 H72 . . 109.5 ?
C2 C7 H73 . . 109.5 ?
H71 C7 H73 . . 109.5 ?
H72 C7 H73 . . 109.5 ?
O3 N2 O4 . . 123.5(4) ?
O3 N2 C5 . . 118.3(3) ?
O4 N2 C5 . . 118.2(4) ?
H51 O5 H52 . . 104(2) ?

loop_
_geom_bond_atom_site_label_1
_geom_bond_atom_site_label_2
_geom_bond_site_symmetry_2
_geom_bond_distance
_geom_bond_publ_flag
Cl1 C8 . 1.766(3) ?
Cl2 C8 . 1.763(3) ?
Cl3 C8 . 1.759(3) ?
C8 C9 . 1.576(4) ?
C9 O2 . 1.226(4) ?
C9 O1 . 1.251(3) ?
C1 C6 . 1.368(4) ?
C1 C2 . 1.385(4) ?
C1 N1 . 1.458(4) ?
C2 C3 . 1.387(5) ?
C2 C7 . 1.499(5) ?
C3 C4 . 1.372(6) ?
C3 H3 . 0.9300 ?
C4 C5 . 1.370(5) ?
C4 H4 . 0.9300 ?
C5 C6 . 1.386(4) ?
C5 N2 . 1.462(5) ?
C6 H6 . 0.9300 ?
N1 H11 . 0.86(4) ?
N1 H12 . 0.88(4) ?
N1 H13 . 0.86(4) ?
C7 H71 . 0.9600 ?
C7 H72 . 0.9600 ?
C7 H73 . 0.9600 ?
N2 O3 . 1.216(5) ?
N2 O4 . 1.238(4) ?
O5 H51 . 0.92(4) ?
O5 H52 . 0.92(4) ?

loop_
_geom_hbond_atom_site_label_D
_geom_hbond_atom_site_label_H
_geom_hbond_atom_site_label_A
_geom_hbond_site_symmetry_A
_geom_hbond_distance_DH
_geom_hbond_distance_HA
_geom_hbond_distance_DA
_geom_hbond_angle_DHA
_geom_hbond_publ_flag
N1 H11 O2 . 0.86(4) 1.95(4) 2.810(4) 179(6) y
N1 H12 O5 . 0.88(4) 1.90(4) 2.772(4) 169(4) y
N1 H13 O1 2_666 0.86(4) 2.04(4) 2.903(4) 177(4) y
N1 H13 O2 2_666 0.86(4) 2.52(4) 3.066(3) 122(3) y
O5 H51 O1 2_566 0.92(4) 2.26(4) 3.175(4) 178(4) y
O5 H52 O1 1_545 0.92(4) 1.96(4) 2.851(4) 165(5) y
